data_4341700
loop_
_publ_author_name
'Liu, Bin-Wen'
'Zeng, Hui-Yi'
'Zhang, Ming-Jian'
'Fan, Yu-Hang'
'Guo, Guo-Cong'
'Huang, Jin-Shun'
'Dong, Zhen-Chao'

_publ_section_title
;
 Syntheses, Structures, and Nonlinear-Optical Properties of Metal Sulfides
 Ba2Ga8MS16 (M = Si, Ge).
;
_journal_issue 3
_journal_name_full 'Inorganic chemistry'
_journal_page_first 976
_journal_page_last 981
_journal_paper_doi 10.1021/ic502362f
_journal_volume 54
_journal_year 2015
_chemical_formula_moiety Ba2Ga8SiS16
_chemical_formula_sum 'Ba2 Ga8 S16 Si'
_chemical_formula_weight 1373.49
_chemical_melting_point ?
_chemical_name_common Ba2Ga8SiS16
_chemical_name_systematic
; 
 ? 
;
_space_group_IT_number 186
_symmetry_cell_setting hexagonal
_symmetry_space_group_name_Hall 'P 6c -2c'
_symmetry_space_group_name_H-M 'P 63 m c'
_atom_sites_solution_primary direct
_atom_sites_solution_secondary difmap
_audit_creation_method SHELXL-97
_cell_angle_alpha 90.00
_cell_angle_beta 90.00
_cell_angle_gamma 120.00
_cell_formula_units_Z 2
_cell_length_a 10.866(5)
_cell_length_b 10.866(5)
_cell_length_c 11.919(8)
_cell_measurement_reflns_used 3555
_cell_measurement_temperature 293(2)
_cell_measurement_theta_max 27.5010
_cell_measurement_theta_min 2.1643
_cell_volume 1218.7(11)
_computing_cell_refinement 'CrystalClear (Rigaku Inc., 2008)'
_computing_data_collection 'CrystalClear (Rigaku Inc., 2008)'
_computing_data_reduction 'CrystalClear (Rigaku Inc., 2008)'
_computing_publication_material 'SHELXL-97 (Sheldrick, 1997)'
_computing_structure_refinement 'SHELXL-97 (Sheldrick, 1997)'
_computing_structure_solution 'SHELXS-97 (Sheldrick, 1990)'
_diffrn_ambient_temperature 293(2)
_diffrn_detector_area_resol_mean 28.5714
_diffrn_measured_fraction_theta_full 0.985
_diffrn_measured_fraction_theta_max 0.985
_diffrn_measurement_device_type Multi-scan
_diffrn_measurement_method CCD_Profile_fitting
_diffrn_radiation_monochromator graphite
_diffrn_radiation_source 'fine-focus sealed tube'
_diffrn_radiation_type MoK\a
_diffrn_radiation_wavelength 0.71073
_diffrn_reflns_av_R_equivalents 0.0485
_diffrn_reflns_av_sigmaI/netI 0.0286
_diffrn_reflns_limit_h_max 13
_diffrn_reflns_limit_h_min -13
_diffrn_reflns_limit_k_max 13
_diffrn_reflns_limit_k_min -13
_diffrn_reflns_limit_l_max 14
_diffrn_reflns_limit_l_min -14
_diffrn_reflns_number 7743
_diffrn_reflns_theta_full 25.46
_diffrn_reflns_theta_max 25.46
_diffrn_reflns_theta_min 2.76
_exptl_absorpt_coefficient_mu 13.279
_exptl_absorpt_correction_T_max 1.0000
_exptl_absorpt_correction_T_min 0.7729
_exptl_absorpt_correction_type multi-scan
_exptl_crystal_colour Yellow
_exptl_crystal_density_diffrn 3.743
_exptl_crystal_density_meas ?
_exptl_crystal_density_method 'not measured'
_exptl_crystal_description Block
_exptl_crystal_F_000 1260
_exptl_crystal_size_max 0.14
_exptl_crystal_size_mid 0.13
_exptl_crystal_size_min 0.10
_refine_diff_density_max 0.766
_refine_diff_density_min -0.797
_refine_diff_density_rms 0.151
_refine_ls_abs_structure_details 'Flack H D (1983), Acta Cryst. A39, 876-881'
_refine_ls_abs_structure_Flack 0.004(19)
_refine_ls_extinction_method none
_refine_ls_goodness_of_fit_ref 1.062
_refine_ls_matrix_type full
_refine_ls_number_parameters 52
_refine_ls_number_reflns 874
_refine_ls_number_restraints 1
_refine_ls_restrained_S_all 1.062
_refine_ls_R_factor_all 0.0248
_refine_ls_R_factor_gt 0.0230
_refine_ls_shift/su_max 0.001
_refine_ls_shift/su_mean 0.000
_refine_ls_structure_factor_coef Fsqd
_refine_ls_weighting_details 'calc w=1/[\s^2^(Fo^2^)+(0.0231P)^2^+0.0000P] where P=(Fo^2^+2Fc^2^)/3'
_refine_ls_weighting_scheme calc
_refine_ls_wR_factor_gt 0.0463
_refine_ls_wR_factor_ref 0.0469
_reflns_number_gt 834
_reflns_number_total 874
_reflns_threshold_expression >2sigma(I)
_cod_data_source_file ic502362f_si_002.cif
_cod_data_source_block icsd-428390
_cod_depositor_comments
;
The following automatic conversions were performed:

'_chemical_melting_point' value 'not measured' was changed to '?' -
the value is undefined or not
given.

'_exptl_absorpt_correction_type' value 'Multi-scan' changed
to 'multi-scan' according to
/home/saulius/struct/COD-crude-data--automatic-downloads/rss-feeds/ACS/lib/dictionaries/cif_core.dic
dictionary named 'cif_core.dic' version 2.4.2 from 2011-04-26.

Automatic conversion script
Id: cif_fix_values 2935 2014-11-11 08:27:57Z andrius 

The following automatic conversions were performed:

'_exptl_crystal_density_meas' value 'not measured' was changed to '?'
- the value is perceived as not measured.

Automatic conversion script
Id: cif_fix_values 3008 2015-01-20 13:52:24Z robertas 

 Adding full bibliography for 4341700--4341701.cif.
;
_cod_original_cell_volume 1218.8(11)
_cod_original_sg_symbol_H-M P6(3)mc
_cod_database_code 4341700

loop_
_symmetry_equiv_pos_as_xyz
'x, y, z'
'-y, x-y, z'
'-x+y, -x, z'
'-x, -y, z+1/2'
'y, -x+y, z+1/2'
'x-y, x, z+1/2'
'-y, -x, z'
'-x+y, y, z'
'x, x-y, z'
'y, x, z+1/2'
'x-y, -y, z+1/2'
'-x, -x+y, z+1/2'

loop_
_atom_site_label
_atom_site_type_symbol
_atom_site_fract_x
_atom_site_fract_y
_atom_site_fract_z
_atom_site_U_iso_or_equiv
_atom_site_adp_type
_atom_site_occupancy
_atom_site_symmetry_multiplicity
_atom_site_calc_flag
_atom_site_refinement_flags
Ba1 Ba 0.3333 0.6667 0.02383(6) 0.0310(2) Uani 1 6 d S
Ba2 Ba 0.3333 0.6667 0.51906(7) 0.0281(2) Uani 1 6 d S
Ga1 Ga 0.00571(7) 0.34127(5) 0.32583(8) 0.00954(15) Uani 0.83 1 d P
Si1 Si 0.00571(7) 0.34127(5) 0.32583(8) 0.00954(15) Uani 0.17 1 d P
Ga2 Ga 0.88526(3) 0.11474(3) 0.06948(10) 0.01121(17) Uani 1 2 d S
S1 S 0.65743(11) 0.00391(11) 0.01474(11) 0.0138(3) Uani 1 1 d .
S2 S 0.22797(8) 0.77203(8) 0.26112(15) 0.0148(4) Uani 1 2 d S
S3 S 0.56291(8) 0.43709(8) 0.27340(16) 0.0130(3) Uani 1 2 d S
S4 S 0.89172(7) 0.10828(7) 0.26420(13) 0.0094(3) Uani 1 2 d S
S5 S 1.0000 0.0000 0.0024(2) 0.0072(7) Uani 1 6 d S

loop_
_atom_site_aniso_label
_atom_site_aniso_U_11
_atom_site_aniso_U_22
_atom_site_aniso_U_33
_atom_site_aniso_U_23
_atom_site_aniso_U_13
_atom_site_aniso_U_12
Ba1 0.0357(3) 0.0357(3) 0.0216(4) 0.000 0.000 0.01787(16)
Ba2 0.0228(3) 0.0228(3) 0.0386(5) 0.000 0.000 0.01140(14)
Ga1 0.0095(3) 0.0094(3) 0.0104(3) 0.0001(3) -0.0001(2) 0.0053(3)
Si1 0.0095(3) 0.0094(3) 0.0104(3) 0.0001(3) -0.0001(2) 0.0053(3)
Ga2 0.0125(3) 0.0125(3) 0.0101(3) 0.00013(18) -0.00013(18) 0.0073(3)
S1 0.0108(6) 0.0201(7) 0.0095(7) 0.0021(4) -0.0002(5) 0.0070(5)
S2 0.0134(6) 0.0134(6) 0.0160(10) -0.0029(4) 0.0029(4) 0.0055(6)
S3 0.0116(5) 0.0116(5) 0.0149(8) -0.0015(3) 0.0015(3) 0.0052(6)
S4 0.0103(5) 0.0103(5) 0.0068(7) -0.0001(3) 0.0001(3) 0.0046(6)
S5 0.0082(8) 0.0082(8) 0.0053(16) 0.000 0.000 0.0041(4)

loop_
_atom_type_symbol
_atom_type_description
_atom_type_scat_dispersion_real
_atom_type_scat_dispersion_imag
_atom_type_scat_source
Si Si 0.0817 0.0704 'International Tables Vol C Tables 4.2.6.8 and 6.1.1.4'
S S 0.1246 0.1234 'International Tables Vol C Tables 4.2.6.8 and 6.1.1.4'
Ga Ga 0.2307 1.6083 'International Tables Vol C Tables 4.2.6.8 and 6.1.1.4'
Ba Ba -0.3244 2.2819 'International Tables Vol C Tables 4.2.6.8 and 6.1.1.4'

loop_
_geom_angle_atom_site_label_1
_geom_angle_atom_site_label_2
_geom_angle_atom_site_label_3
_geom_angle
_geom_angle_site_symmetry_1
_geom_angle_site_symmetry_3
S2 Ba1 S2 59.63(6) . 3_565
S2 Ba1 S2 59.63(6) . 2_665
S2 Ba1 S2 59.63(6) 3_565 2_665
S2 Ba1 S3 121.88(5) . 6_554
S2 Ba1 S3 178.16(4) 3_565 6_554
S2 Ba1 S3 121.88(5) 2_665 6_554
S2 Ba1 S3 121.88(5) . 5_564
S2 Ba1 S3 121.88(5) 3_565 5_564
S2 Ba1 S3 178.16(4) 2_665 5_564
S3 Ba1 S3 56.60(6) 6_554 5_564
S2 Ba1 S3 178.16(4) . 4_664
S2 Ba1 S3 121.88(5) 3_565 4_664
S2 Ba1 S3 121.88(5) 2_665 4_664
S3 Ba1 S3 56.60(6) 6_554 4_664
S3 Ba1 S3 56.60(6) 5_564 4_664
S2 Ba1 S1 62.48(4) . 8_665
S2 Ba1 S1 90.28(2) 3_565 8_665
S2 Ba1 S1 122.09(4) 2_665 8_665
S3 Ba1 S1 89.64(2) 6_554 8_665
S3 Ba1 S1 59.45(3) 5_564 8_665
S3 Ba1 S1 116.04(4) 4_664 8_665
S2 Ba1 S1 62.48(4) . 2
S2 Ba1 S1 122.09(4) 3_565 2
S2 Ba1 S1 90.28(2) 2_665 2
S3 Ba1 S1 59.45(3) 6_554 2
S3 Ba1 S1 89.64(2) 5_564 2
S3 Ba1 S1 116.04(4) 4_664 2
S1 Ba1 S1 63.91(4) 8_665 2
S2 Ba1 S1 90.28(2) . 1_565
S2 Ba1 S1 62.48(4) 3_565 1_565
S2 Ba1 S1 122.09(4) 2_665 1_565
S3 Ba1 S1 116.04(4) 6_554 1_565
S3 Ba1 S1 59.45(3) 5_564 1_565
S3 Ba1 S1 89.64(2) 4_664 1_565
S1 Ba1 S1 56.03(4) 8_665 1_565
S1 Ba1 S1 119.910(3) 2 1_565
S2 Ba1 S1 90.28(2) . 7_565
S2 Ba1 S1 122.09(4) 3_565 7_565
S2 Ba1 S1 62.48(4) 2_665 7_565
S3 Ba1 S1 59.45(3) 6_554 7_565
S3 Ba1 S1 116.04(4) 5_564 7_565
S3 Ba1 S1 89.64(2) 4_664 7_565
S1 Ba1 S1 119.910(3) 8_665 7_565
S1 Ba1 S1 56.03(4) 2 7_565
S1 Ba1 S1 174.76(4) 1_565 7_565
S2 Ba1 S1 122.09(4) . 9
S2 Ba1 S1 62.48(4) 3_565 9
S2 Ba1 S1 90.28(2) 2_665 9
S3 Ba1 S1 116.04(4) 6_554 9
S3 Ba1 S1 89.64(2) 5_564 9
S3 Ba1 S1 59.45(3) 4_664 9
S1 Ba1 S1 119.910(3) 8_665 9
S1 Ba1 S1 174.76(4) 2 9
S1 Ba1 S1 63.91(4) 1_565 9
S1 Ba1 S1 119.910(3) 7_565 9
S2 Ba1 S1 122.09(4) . 3_665
S2 Ba1 S1 90.28(2) 3_565 3_665
S2 Ba1 S1 62.48(4) 2_665 3_665
S3 Ba1 S1 89.64(2) 6_554 3_665
S3 Ba1 S1 116.04(4) 5_564 3_665
S3 Ba1 S1 59.45(3) 4_664 3_665
S1 Ba1 S1 174.76(4) 8_665 3_665
S1 Ba1 S1 119.910(3) 2 3_665
S1 Ba1 S1 119.910(3) 1_565 3_665
S1 Ba1 S1 63.91(4) 7_565 3_665
S1 Ba1 S1 56.03(4) 9 3_665
S1 Ba2 S1 62.81(3) 4_665 10
S1 Ba2 S1 57.17(3) 4_665 11_565
S1 Ba2 S1 119.979(1) 10 11_565
S1 Ba2 S1 119.979(1) 4_665 5_565
S1 Ba2 S1 57.17(3) 10 5_565
S1 Ba2 S1 176.72(4) 11_565 5_565
S1 Ba2 S1 119.979(2) 4_665 6
S1 Ba2 S1 176.72(4) 10 6
S1 Ba2 S1 62.81(3) 11_565 6
S1 Ba2 S1 119.979(1) 5_565 6
S1 Ba2 S1 176.72(4) 4_665 12_665
S1 Ba2 S1 119.979(2) 10 12_665
S1 Ba2 S1 119.979(1) 11_565 12_665
S1 Ba2 S1 62.81(3) 5_565 12_665
S1 Ba2 S1 57.17(3) 6 12_665
S1 Ba2 S3 62.41(4) 4_665 5_565
S1 Ba2 S3 91.47(2) 10 5_565
S1 Ba2 S3 62.41(4) 11_565 5_565
S1 Ba2 S3 118.32(4) 5_565 5_565
S1 Ba2 S3 91.47(2) 6 5_565
S1 Ba2 S3 118.32(4) 12_665 5_565
S1 Ba2 S3 91.47(2) 4_665 6
S1 Ba2 S3 62.41(4) 10 6
S1 Ba2 S3 118.32(4) 11_565 6
S1 Ba2 S3 62.41(4) 5_565 6
S1 Ba2 S3 118.32(4) 6 6
S1 Ba2 S3 91.47(2) 12_665 6
S3 Ba2 S3 55.93(6) 5_565 6
S1 Ba2 S3 118.32(4) 4_665 4_665
S1 Ba2 S3 118.32(4) 10 4_665
S1 Ba2 S3 91.47(2) 11_565 4_665
S1 Ba2 S3 91.47(2) 5_565 4_665
S1 Ba2 S3 62.41(4) 6 4_665
S1 Ba2 S3 62.41(4) 12_665 4_665
S3 Ba2 S3 55.93(6) 5_565 4_665
S3 Ba2 S3 55.93(6) 6 4_665
S1 Ba2 S2 61.66(3) 4_665 .
S1 Ba2 S2 61.66(3) 10 .
S1 Ba2 S2 88.53(2) 11_565 .
S1 Ba2 S2 88.53(2) 5_565 .
S1 Ba2 S2 117.62(4) 6 .
S1 Ba2 S2 117.62(4) 12_665 .
S3 Ba2 S2 124.04(4) 5_565 .
S3 Ba2 S2 124.04(4) 6 .
S3 Ba2 S2 179.96(4) 4_665 .
S1 Ba2 S2 117.62(4) 4_665 2_665
S1 Ba2 S2 88.53(2) 10 2_665
S1 Ba2 S2 117.62(4) 11_565 2_665
S1 Ba2 S2 61.66(3) 5_565 2_665
S1 Ba2 S2 88.53(2) 6 2_665
S1 Ba2 S2 61.66(3) 12_665 2_665
S3 Ba2 S2 179.96(4) 5_565 2_665
S3 Ba2 S2 124.04(4) 6 2_665
S3 Ba2 S2 124.04(4) 4_665 2_665
S2 Ba2 S2 55.99(5) . 2_665
S1 Ba2 S2 88.53(2) 4_665 3_565
S1 Ba2 S2 117.62(4) 10 3_565
S1 Ba2 S2 61.66(3) 11_565 3_565
S1 Ba2 S2 117.62(4) 5_565 3_565
S1 Ba2 S2 61.66(3) 6 3_565
S1 Ba2 S2 88.53(2) 12_665 3_565
S3 Ba2 S2 124.04(4) 5_565 3_565
S3 Ba2 S2 179.96(5) 6 3_565
S3 Ba2 S2 124.04(4) 4_665 3_565
S2 Ba2 S2 55.99(5) . 3_565
S2 Ba2 S2 55.99(5) 2_665 3_565
S2 Ga1 S3 114.13(7) 2_665 3_565
S2 Ga1 S1 110.63(7) 2_665 5_565
S3 Ga1 S1 104.59(7) 3_565 5_565
S2 Ga1 S4 109.85(7) 2_665 1_455
S3 Ga1 S4 107.68(6) 3_565 1_455
S1 Ga1 S4 109.78(7) 5_565 1_455
S1 Ga2 S1 110.35(7) . 7_665
S1 Ga2 S5 111.07(7) . .
S1 Ga2 S5 111.07(7) 7_665 .
S1 Ga2 S4 108.44(5) . .
S1 Ga2 S4 108.44(5) 7_665 .
S5 Ga2 S4 107.34(9) . .
Ga2 S1 Si1 105.24(6) . 6_654
Ga2 S1 Ga1 105.24(6) . 6_654
Si1 S1 Ga1 0.00(4) 6_654 6_654
Ga2 S1 Ba2 89.27(3) . 4_664
Si1 S1 Ba2 91.26(4) 6_654 4_664
Ga1 S1 Ba2 91.26(4) 6_654 4_664
Ga2 S1 Ba1 142.60(5) . 1_545
Si1 S1 Ba1 92.90(4) 6_654 1_545
Ga1 S1 Ba1 92.90(4) 6_654 1_545
Ba2 S1 Ba1 123.33(3) 4_664 1_545
Si1 S2 Ga1 0.00(5) 3_565 3_565
Si1 S2 Si1 106.99(7) 3_565 9_565
Ga1 S2 Si1 106.99(7) 3_565 9_565
Si1 S2 Ga1 106.99(7) 3_565 9_565
Ga1 S2 Ga1 106.99(7) 3_565 9_565
Si1 S2 Ga1 0.00(2) 9_565 9_565
Si1 S2 Ba1 124.13(5) 3_565 .
Ga1 S2 Ba1 124.13(5) 3_565 .
Si1 S2 Ba1 124.13(5) 9_565 .
Ga1 S2 Ba1 124.13(5) 9_565 .
Si1 S2 Ba2 88.37(7) 3_565 .
Ga1 S2 Ba2 88.37(7) 3_565 .
Si1 S2 Ba2 88.37(7) 9_565 .
Ga1 S2 Ba2 88.37(7) 9_565 .
Ba1 S2 Ba2 112.14(6) . .
Si1 S3 Ga1 0.00(6) 2_665 2_665
Si1 S3 Si1 103.40(7) 2_665 8
Ga1 S3 Si1 103.40(7) 2_665 8
Si1 S3 Ga1 103.40(7) 2_665 8
Ga1 S3 Ga1 103.40(7) 2_665 8
Si1 S3 Ga1 0.0 8 8
Si1 S3 Ba1 93.96(7) 2_665 4_665
Ga1 S3 Ba1 93.96(7) 2_665 4_665
Si1 S3 Ba1 93.96(7) 8 4_665
Ga1 S3 Ba1 93.96(7) 8 4_665
Si1 S3 Ba2 122.30(6) 2_665 4_664
Ga1 S3 Ba2 122.30(6) 2_665 4_664
Si1 S3 Ba2 122.30(6) 8 4_664
Ga1 S3 Ba2 122.30(6) 8 4_664
Ba1 S3 Ba2 114.02(6) 4_665 4_664
Si1 S4 Ga1 0.00(5) 1_655 1_655
Si1 S4 Si1 109.22(7) 1_655 7_655
Ga1 S4 Si1 109.22(7) 1_655 7_655
Si1 S4 Ga1 109.22(7) 1_655 7_655
Ga1 S4 Ga1 109.22(7) 1_655 7_655
Si1 S4 Ga1 0.0 7_655 7_655
Si1 S4 Ga2 106.97(6) 1_655 .
Ga1 S4 Ga2 106.97(6) 1_655 .
Si1 S4 Ga2 106.97(6) 7_655 .
Ga1 S4 Ga2 106.97(6) 7_655 .
Ga2 S5 Ga2 108.60(8) 3_765 2_645
Ga2 S5 Ga2 108.60(8) 3_765 .
Ga2 S5 Ga2 108.60(8) 2_645 .

loop_
_geom_bond_atom_site_label_1
_geom_bond_atom_site_label_2
_geom_bond_distance
_geom_bond_site_symmetry_2
Ba1 S2 3.454(2) .
Ba1 S2 3.454(2) 3_565
Ba1 S2 3.454(2) 2_665
Ba1 S3 3.567(3) 6_554
Ba1 S3 3.567(3) 5_564
Ba1 S3 3.567(3) 4_664
Ba1 S1 3.5968(19) 8_665
Ba1 S1 3.5968(19) 2
Ba1 S1 3.5968(19) 1_565
Ba1 S1 3.5968(19) 7_565
Ba1 S1 3.5968(19) 9
Ba1 S1 3.5968(19) 3_665
Ba2 S1 3.531(2) 4_665
Ba2 S1 3.531(2) 10
Ba2 S1 3.531(2) 11_565
Ba2 S1 3.531(2) 5_565
Ba2 S1 3.531(2) 6
Ba2 S1 3.531(2) 12_665
Ba2 S3 3.606(3) 5_565
Ba2 S3 3.606(3) 6
Ba2 S3 3.606(3) 4_665
Ba2 S2 3.659(3) .
Ba2 S2 3.659(3) 2_665
Ba2 S2 3.659(3) 3_565
Ga1 S2 2.2295(15) 2_665
Ga1 S3 2.2372(15) 3_565
Ga1 S1 2.253(2) 5_565
Ga1 S4 2.3124(14) 1_455
Ga2 S1 2.2413(15) .
Ga2 S1 2.2413(15) 7_665
Ga2 S5 2.3029(16) .
Ga2 S4 2.324(2) .
S1 Si1 2.253(2) 6_654
S1 Ga1 2.253(2) 6_654
S1 Ba2 3.531(2) 4_664
S1 Ba1 3.5968(19) 1_545
S2 Si1 2.2295(15) 3_565
S2 Ga1 2.2295(15) 3_565
S2 Si1 2.2295(15) 9_565
S2 Ga1 2.2295(15) 9_565
S3 Si1 2.2372(15) 2_665
S3 Ga1 2.2372(15) 2_665
S3 Si1 2.2372(15) 8
S3 Ga1 2.2372(15) 8
S3 Ba1 3.567(3) 4_665
S3 Ba2 3.606(3) 4_664
S4 Si1 2.3124(14) 1_655
S4 Ga1 2.3124(14) 1_655
S4 Si1 2.3124(14) 7_655
S4 Ga1 2.3124(14) 7_655
S5 Ga2 2.3029(16) 3_765
S5 Ga2 2.3029(16) 2_645
